data_7246718
loop_
_publ_author_name
'Walusiak, Benjamin W.'
'Raghavan, Adharsh'
'Cahill, Christopher L.'

_publ_section_title
;
 Bandgap modification in 0D tellurium iodide perovskite derivatives via
 incorporation of polyiodide species
;
_journal_issue 20
_journal_name_full 'RSC Advances'
_journal_page_first 13477
_journal_page_last 13492
_journal_paper_doi 10.1039/D3RA00996C
_journal_volume 13
_journal_year 2023
_chemical_formula_moiety 'I6 Te1, 2(C4 H5 N2), 2(I2)'
_chemical_formula_sum 'C8 H8 I10 N4 Te'
_chemical_formula_weight 1556.82
_space_group_crystal_system triclinic
_space_group_IT_number 2
_space_group_name_Hall '-P 1'
_space_group_name_H-M_alt 'P -1'
_atom_sites_solution_hydrogens mixed
_audit_creation_method 'APEX3 v2019.1-0'
_audit_update_record
;
2023-01-30 deposited with the CCDC.	2023-04-24 downloaded from the CCDC.
;
_cell_angle_alpha 81.7110(10)
_cell_angle_beta 79.8470(10)
_cell_angle_gamma 69.0100(10)
_cell_formula_units_Z 2
_cell_length_a 9.4074(3)
_cell_length_b 11.5528(4)
_cell_length_c 13.8021(4)
_cell_measurement_reflns_used 9676
_cell_measurement_temperature 100(2)
_cell_measurement_theta_max 30.51
_cell_measurement_theta_min 2.34
_cell_volume 1373.20(8)
_computing_structure_refinement 'SHELXL-2018/3 (Sheldrick, 2018)'
_computing_structure_solution 'SHELXT 2014/5 (Sheldrick, 2014)'
_diffrn_ambient_temperature 100(2)
_diffrn_detector_area_resol_mean 7.3910
_diffrn_measured_fraction_theta_full 0.994
_diffrn_measured_fraction_theta_max 0.997
_diffrn_measurement_device_type 'Bruker D8 QUEST'
_diffrn_measurement_method '\f and \w scans'
_diffrn_radiation_probe x-ray
_diffrn_radiation_type MoK\a
_diffrn_radiation_wavelength 0.71073
_diffrn_reflns_av_R_equivalents 0.0310
_diffrn_reflns_av_unetI/netI 0.0172
_diffrn_reflns_Laue_measured_fraction_full 0.994
_diffrn_reflns_Laue_measured_fraction_max 0.997
_diffrn_reflns_limit_h_max 13
_diffrn_reflns_limit_h_min -13
_diffrn_reflns_limit_k_max 16
_diffrn_reflns_limit_k_min -16
_diffrn_reflns_limit_l_max 19
_diffrn_reflns_limit_l_min -19
_diffrn_reflns_number 63646
_diffrn_reflns_point_group_measured_fraction_full 0.994
_diffrn_reflns_point_group_measured_fraction_max 0.997
_diffrn_reflns_theta_full 25.242
_diffrn_reflns_theta_max 30.515
_diffrn_reflns_theta_min 1.895
_diffrn_source 'microfocus sealed tube'
_exptl_absorpt_coefficient_mu 12.327
_exptl_absorpt_correction_T_max 0.7561
_exptl_absorpt_correction_T_min 0.5735
_exptl_absorpt_correction_type multi-scan
_exptl_absorpt_process_details
;
Krause, L., Herbst-Irmer, R., Sheldrick, G. M., Stalke, D. (2015).
"Comparison of silver and molybdenum microfocus X-ray sources for
single-crystal structure determination"
J. Appl. Cryst. 48, 3-10.
doi:10.1107/S1600576714022985
;
_exptl_crystal_colour 'metallic gray'
_exptl_crystal_density_diffrn 3.770
_exptl_crystal_density_method 'not measured'
_exptl_crystal_description prism
_exptl_crystal_F_000 1336
_exptl_crystal_size_max 0.229
_exptl_crystal_size_mid 0.165
_exptl_crystal_size_min 0.154
_refine_diff_density_max 1.026
_refine_diff_density_min -0.888
_refine_diff_density_rms 0.169
_refine_ls_extinction_method none
_refine_ls_goodness_of_fit_ref 1.327
_refine_ls_hydrogen_treatment mixed
_refine_ls_matrix_type full
_refine_ls_number_parameters 212
_refine_ls_number_reflns 8378
_refine_ls_number_restraints 0
_refine_ls_restrained_S_all 1.327
_refine_ls_R_factor_all 0.0221
_refine_ls_R_factor_gt 0.0200
_refine_ls_shift/su_max 0.002
_refine_ls_shift/su_mean 0.000
_refine_ls_structure_factor_coef Fsqd
_refine_ls_weighting_details 'w=1/[\s^2^(Fo^2^)+(0.0056P)^2^+3.5124P] where P=(Fo^2^+2Fc^2^)/3'
_refine_ls_weighting_scheme calc
_refine_ls_wR_factor_gt 0.0401
_refine_ls_wR_factor_ref 0.0405
_reflns_Friedel_coverage 0.000
_reflns_number_gt 8015
_reflns_number_total 8378
_reflns_threshold_expression 'I > 2\s(I)'
_cod_data_source_file d3ra00996c2.cif
_cod_data_source_block 'global_CCDC1'
_cod_depositor_comments
;
The following automatic conversions were performed:

data item '_exptl_absorpt_correction_type' value 'Multi-Scan' was
changed to 'multi-scan' in accordance with the
/home/data/users/saulius/crontab/automatic-downloads/rss-feeds/RSC/lib/dictionaries/cif_core.dic
dictionary named 'cif_core.dic' version 2.4.2 last updated on
2011-04-26.

Automatic conversion script
Id: cif_fix_values 8170 2020-07-09 18:12:32Z antanas 
;
_cod_original_formula_sum 'C8 H8 I10 N4 Te1'
_cod_database_code 7246718
_shelx_space_group_comment
;
The symmetry employed for this shelxl refinement is uniquely defined
by the following loop, which should always be used as a source of
symmetry information in preference to the above space-group names.
They are only intended as comments.
;

loop_
_space_group_symop_operation_xyz
'x, y, z'
'-x, -y, -z'

loop_
_atom_site_label
_atom_site_type_symbol
_atom_site_fract_x
_atom_site_fract_y
_atom_site_fract_z
_atom_site_U_iso_or_equiv
_atom_site_adp_type
_atom_site_occupancy
_atom_site_site_symmetry_order
_atom_site_calc_flag
_atom_site_refinement_flags_posn
_atom_site_refinement_flags_adp
_atom_site_refinement_flags_occupancy
_atom_site_disorder_assembly
_atom_site_disorder_group
Te1 Te 1.11038(2) 0.12452(2) 0.21945(2) 0.00758(4) Uani 1 1 d . . . . .
I1 I 1.03171(3) 0.28148(2) 0.38843(2) 0.01526(4) Uani 1 1 d . . . . .
C1 C 0.1507(4) 0.1844(3) 0.7887(3) 0.0149(6) Uani 1 1 d . . . . .
H1 H 0.230506 0.113133 0.811026 0.018 Uiso 1 1 calc R U . . .
N1 N 0.1623(3) 0.2301(3) 0.6945(2) 0.0151(5) Uani 1 1 d . . . . .
HN1 H 0.242627 0.193021 0.652611 0.018 Uiso 1 1 calc R U . . .
N2 N -0.0887(3) 0.3425(3) 0.8226(2) 0.0123(5) Uani 1 1 d . . . . .
I2 I 0.77221(2) 0.15743(2) 0.21264(2) 0.01303(4) Uani 1 1 d . . . . .
C2 C 0.0223(4) 0.2407(3) 0.8540(2) 0.0132(6) Uani 1 1 d . . . . .
H2 H 0.013084 0.207315 0.920924 0.016 Uiso 1 1 calc R U . . .
C3 C -0.0744(4) 0.3898(3) 0.7291(2) 0.0135(6) Uani 1 1 d . . . . .
H3 H -0.151537 0.463569 0.707395 0.016 Uiso 1 1 calc R U . . .
N3 N -0.3654(3) 0.4517(3) 0.9408(2) 0.0136(5) Uani 1 1 d . . . . .
HN3 H -0.292(7) 0.418(5) 0.898(4) 0.047(16) Uiso 1 1 d . . . . .
I3 I 1.19938(2) -0.02040(2) 0.05086(2) 0.01274(4) Uani 1 1 d . . . . .
C4 C 0.0521(4) 0.3321(3) 0.6636(2) 0.0158(6) Uani 1 1 d . . . . .
H4 H 0.060718 0.365044 0.596539 0.019 Uiso 1 1 calc R U . . .
N4 N 0.3924(3) 0.0830(3) 0.5600(2) 0.0144(5) Uani 1 1 d . . . . .
I4 I 1.42387(2) 0.09720(2) 0.21422(2) 0.01244(4) Uani 1 1 d . . . . .
C5 C -0.4239(4) 0.3764(3) 1.0045(3) 0.0159(6) Uani 1 1 d . . . . .
H5 H -0.371415 0.289063 1.008387 0.019 Uiso 1 1 calc R U . . .
I5 I 1.11726(2) -0.09189(2) 0.36169(2) 0.01128(4) Uani 1 1 d . . . . .
I6 I 1.07066(2) 0.35321(2) 0.08355(2) 0.01226(4) Uani 1 1 d . . . . .
C6 C -0.4391(4) 0.5742(3) 0.9352(2) 0.0160(6) Uani 1 1 d . . . . .
H6 H -0.397604 0.627644 0.889699 0.019 Uiso 1 1 calc R U . . .
I8 I 0.45898(2) 0.70762(2) 0.25527(2) 0.01377(4) Uani 1 1 d . . . . .
C8 C 0.5356(4) 0.0845(3) 0.5402(2) 0.0157(6) Uani 1 1 d . . . . .
H8 H 0.562677 0.143149 0.567820 0.019 Uiso 1 1 calc R U . . .
I7 I 0.73408(2) 0.54141(2) 0.18174(2) 0.01179(4) Uani 1 1 d . . . . .
C7 C 0.3543(4) -0.0002(3) 0.5211(2) 0.0158(6) Uani 1 1 d . . . . .
H7 H 0.252355 -0.001539 0.535277 0.019 Uiso 1 1 calc R U . . .
I10 I 0.28229(3) 0.49942(2) 0.49253(2) 0.01685(4) Uani 1 1 d . . . . .
I9 I 0.49866(3) 0.34530(2) 0.36285(2) 0.01605(4) Uani 1 1 d . . . . .

loop_
_atom_site_aniso_label
_atom_site_aniso_U_11
_atom_site_aniso_U_22
_atom_site_aniso_U_33
_atom_site_aniso_U_23
_atom_site_aniso_U_13
_atom_site_aniso_U_12
Te1 0.00625(8) 0.00693(8) 0.00934(8) -0.00167(6) -0.00076(6) -0.00178(6)
I1 0.01928(10) 0.01293(9) 0.01191(9) -0.00537(7) -0.00094(7) -0.00242(8)
C1 0.0116(14) 0.0105(14) 0.0212(16) -0.0051(12) -0.0015(12) -0.0011(11)
N1 0.0112(12) 0.0169(13) 0.0184(14) -0.0097(11) 0.0029(10) -0.0054(11)
N2 0.0108(12) 0.0134(12) 0.0120(12) -0.0041(10) 0.0002(10) -0.0027(10)
I2 0.00686(8) 0.01232(9) 0.02030(10) -0.00535(7) -0.00153(7) -0.00242(7)
C2 0.0123(14) 0.0139(14) 0.0144(14) -0.0025(11) -0.0010(11) -0.0053(12)
C3 0.0123(14) 0.0154(15) 0.0131(14) 0.0010(11) -0.0022(11) -0.0056(12)
N3 0.0090(12) 0.0187(14) 0.0114(12) -0.0062(10) 0.0025(10) -0.0026(10)
I3 0.01536(9) 0.00979(9) 0.01179(9) -0.00403(7) -0.00293(7) -0.00109(7)
C4 0.0154(15) 0.0207(16) 0.0127(14) 0.0001(12) -0.0008(12) -0.0091(13)
N4 0.0132(12) 0.0160(13) 0.0115(12) -0.0034(10) -0.0006(10) -0.0016(10)
I4 0.00709(8) 0.01190(9) 0.01874(10) -0.00051(7) -0.00270(7) -0.00360(7)
C5 0.0154(15) 0.0099(14) 0.0193(16) -0.0024(12) -0.0021(12) -0.0002(12)
I5 0.01002(8) 0.00937(8) 0.01403(9) 0.00106(7) -0.00125(7) -0.00379(7)
I6 0.01330(9) 0.00887(8) 0.01204(9) 0.00076(7) 0.00016(7) -0.00222(7)
C6 0.0134(15) 0.0180(16) 0.0162(15) 0.0008(12) 0.0002(12) -0.0068(12)
I8 0.01377(9) 0.01022(9) 0.01615(10) -0.00271(7) -0.00257(7) -0.00183(7)
C8 0.0147(15) 0.0160(15) 0.0155(15) -0.0037(12) -0.0013(12) -0.0036(12)
I7 0.01287(9) 0.01050(9) 0.01211(9) -0.00193(7) -0.00041(7) -0.00435(7)
C7 0.0102(14) 0.0204(16) 0.0146(15) -0.0048(12) 0.0004(11) -0.0025(12)
I10 0.01686(10) 0.02409(11) 0.01277(9) -0.00454(8) -0.00024(8) -0.01052(9)
I9 0.01954(10) 0.01477(10) 0.01605(10) -0.00234(7) -0.00205(8) -0.00830(8)

loop_
_atom_type_symbol
_atom_type_description
_atom_type_scat_dispersion_real
_atom_type_scat_dispersion_imag
_atom_type_scat_source
C C 0.0033 0.0016 'International Tables Vol C Tables 4.2.6.8 and 6.1.1.4'
H H 0.0000 0.0000 'International Tables Vol C Tables 4.2.6.8 and 6.1.1.4'
Cl Cl 0.1484 0.1585 'International Tables Vol C Tables 4.2.6.8 and 6.1.1.4'
I I -0.4742 1.8119 'International Tables Vol C Tables 4.2.6.8 and 6.1.1.4'
N N 0.0061 0.0033 'International Tables Vol C Tables 4.2.6.8 and 6.1.1.4'
Te Te -0.5308 1.6751 'International Tables Vol C Tables 4.2.6.8 and 6.1.1.4'

loop_
_geom_angle_atom_site_label_1
_geom_angle_atom_site_label_2
_geom_angle_atom_site_label_3
_geom_angle
_geom_angle_site_symmetry_1
_geom_angle_site_symmetry_3
_geom_angle_publ_flag
I4 Te1 I3 88.567(8) . . ?
I4 Te1 I5 95.875(8) . . ?
I3 Te1 I5 93.301(8) . . ?
I4 Te1 I6 89.179(8) . . ?
I3 Te1 I6 89.410(8) . . ?
I5 Te1 I6 174.318(9) . . ?
I4 Te1 I1 88.834(8) . . ?
I3 Te1 I1 176.659(9) . . ?
I5 Te1 I1 89.052(8) . . ?
I6 Te1 I1 88.455(8) . . ?
I4 Te1 I2 176.835(9) . . ?
I3 Te1 I2 89.184(7) . . ?
I5 Te1 I2 86.477(7) . . ?
I6 Te1 I2 88.572(8) . . ?
I1 Te1 I2 93.330(8) . . ?
N1 C1 C2 120.0(3) . . ?
N1 C1 H1 120.0 . . ?
C2 C1 H1 120.0 . . ?
C1 N1 C4 120.0(3) . . ?
C1 N1 HN1 120.0 . . ?
C4 N1 HN1 120.0 . . ?
C3 N2 C2 119.9(3) . . ?
N2 C2 C1 119.8(3) . . ?
N2 C2 H2 120.1 . . ?
C1 C2 H2 120.1 . . ?
N2 C3 C4 120.2(3) . . ?
N2 C3 H3 119.9 . . ?
C4 C3 H3 119.9 . . ?
C6 N3 C5 120.1(3) . . ?
C6 N3 HN3 122(4) . . ?
C5 N3 HN3 117(4) . . ?
N1 C4 C3 120.0(3) . . ?
N1 C4 H4 120.0 . . ?
C3 C4 H4 120.0 . . ?
C8 N4 C7 119.9(3) . . ?
N3 C5 C6 119.9(3) . 2_467 ?
N3 C5 H5 120.0 . . ?
C6 C5 H5 120.0 2_467 . ?
N3 C6 C5 120.0(3) . 2_467 ?
N3 C6 H6 120.0 . . ?
C5 C6 H6 120.0 2_467 . ?
N4 C8 C7 120.1(3) . 2_656 ?
N4 C8 H8 119.9 . . ?
C7 C8 H8 119.9 2_656 . ?
N4 C7 C8 120.0(3) . 2_656 ?
N4 C7 H7 120.0 . . ?
C8 C7 H7 120.0 2_656 . ?

loop_
_geom_bond_atom_site_label_1
_geom_bond_atom_site_label_2
_geom_bond_distance
_geom_bond_site_symmetry_2
_geom_bond_publ_flag
Te1 I4 2.8402(3) . ?
Te1 I3 2.8899(3) . ?
Te1 I5 2.9365(3) . ?
Te1 I6 2.9579(3) . ?
Te1 I1 2.9874(3) . ?
Te1 I2 3.0826(3) . ?
C1 N1 1.332(4) . ?
C1 C2 1.385(4) . ?
C1 H1 0.9500 . ?
N1 C4 1.335(4) . ?
N1 HN1 0.8800 . ?
N2 C3 1.330(4) . ?
N2 C2 1.340(4) . ?
C2 H2 0.9500 . ?
C3 C4 1.380(5) . ?
C3 H3 0.9500 . ?
N3 C6 1.332(4) . ?
N3 C5 1.336(4) . ?
N3 HN3 0.84(6) . ?
C4 H4 0.9500 . ?
N4 C8 1.333(4) . ?
N4 C7 1.343(4) . ?
C5 C6 1.382(5) 2_467 ?
C5 H5 0.9500 . ?
C6 H6 0.9500 . ?
I8 I7 2.7369(3) . ?
C8 C7 1.393(4) 2_656 ?
C8 H8 0.9500 . ?
C7 H7 0.9500 . ?
I10 I9 2.7488(3) . ?

loop_
_geom_torsion_atom_site_label_1
_geom_torsion_atom_site_label_2
_geom_torsion_atom_site_label_3
_geom_torsion_atom_site_label_4
_geom_torsion
_geom_torsion_site_symmetry_1
_geom_torsion_site_symmetry_2
_geom_torsion_site_symmetry_3
_geom_torsion_site_symmetry_4
_geom_torsion_publ_flag
C2 C1 N1 C4 1.7(5) . . . . ?
C3 N2 C2 C1 -0.8(5) . . . . ?
N1 C1 C2 N2 -1.2(5) . . . . ?
C2 N2 C3 C4 2.1(5) . . . . ?
C1 N1 C4 C3 -0.4(5) . . . . ?
N2 C3 C4 N1 -1.5(5) . . . . ?
C6 N3 C5 C6 -0.2(6) . . . 2_467 ?
C5 N3 C6 C5 0.2(6) . . . 2_467 ?
C7 N4 C8 C7 0.2(6) . . . 2_656 ?
C8 N4 C7 C8 -0.2(5) . . . 2_656 ?
